data_2204205
loop_
_publ_author_name
'Wu, Bin'
'Guo, Yong-Sheng'

_publ_section_title
;
 A tetranuclear zinc--cerium complex:
 diaquaocta-\m-\a-methylacrylato-di-\a-methylacrylatodipyridinediceriumdizinc
;
_journal_issue 9
_journal_name_full 'Acta Crystallographica Section E'
_journal_page_first m1261
_journal_page_last m1263
_journal_paper_doi 10.1107/S1600536804019440
_journal_volume 60
_journal_year 2004
_chemical_formula_iupac '[Zn2 Ce2 (C4 H5 O2)10 (C5 H5 N)2 (H2 O)2]'
_chemical_formula_moiety 'C50 H64 Ce2 N2 O22 Zn2'
_chemical_formula_sum 'C50 H64 Ce2 N2 O22 Zn2'
_chemical_formula_weight 1456.05
_chemical_name_systematic
;
diaquaocta-\m-\a-methylacrylato-di-\a-methylacrylatodipyridinediceriumdizinc
;
_space_group_IT_number 2
_symmetry_cell_setting triclinic
_symmetry_space_group_name_Hall '-P 1'
_symmetry_space_group_name_H-M 'P -1'
_atom_sites_solution_hydrogens geom
_atom_sites_solution_primary direct
_atom_sites_solution_secondary difmap
_audit_creation_method SHELXL97
_cell_angle_alpha 99.3360(10)
_cell_angle_beta 106.3000(10)
_cell_angle_gamma 101.5560(10)
_cell_formula_units_Z 1
_cell_length_a 11.0788(3)
_cell_length_b 11.9997(3)
_cell_length_c 12.4604(4)
_cell_measurement_reflns_used 5723
_cell_measurement_temperature 273(2)
_cell_measurement_theta_max 27.42
_cell_measurement_theta_min 3.02
_cell_volume 1515.09(8)
_computing_cell_refinement 'Please provide missing details'
_computing_data_collection 'Please provide missing details'
_computing_data_reduction 'Please provide missing details'
_computing_molecular_graphics 'Please provide missing details'
_computing_publication_material 'Please provide missing details'
_computing_structure_refinement 'SHELXL97 (Sheldrick, 1997)'
_computing_structure_solution 'SHELXS97 (Sheldrick, 1997)'
_diffrn_ambient_temperature 273(2)
_diffrn_detector_area_resol_mean 10.00
_diffrn_measured_fraction_theta_full 0.994
_diffrn_measured_fraction_theta_max 0.994
_diffrn_measurement_device_type 'Rigaku RAXIS-RAPID'
_diffrn_measurement_method \w
_diffrn_radiation_monochromator graphite
_diffrn_radiation_source 'fine-focus sealed tube'
_diffrn_radiation_type MoK\a
_diffrn_radiation_wavelength 0.71069
_diffrn_reflns_av_R_equivalents 0.0217
_diffrn_reflns_av_sigmaI/netI 0.0225
_diffrn_reflns_limit_h_max 14
_diffrn_reflns_limit_h_min -14
_diffrn_reflns_limit_k_max 15
_diffrn_reflns_limit_k_min -15
_diffrn_reflns_limit_l_max 16
_diffrn_reflns_limit_l_min -16
_diffrn_reflns_number 14807
_diffrn_reflns_theta_full 27.43
_diffrn_reflns_theta_max 27.43
_diffrn_reflns_theta_min 1.75
_diffrn_standards_decay_% 0
_diffrn_standards_interval_count 0
_diffrn_standards_interval_time 0
_diffrn_standards_number 0
_exptl_absorpt_coefficient_mu 2.329
_exptl_absorpt_correction_T_max 0.673
_exptl_absorpt_correction_T_min 0.578
_exptl_absorpt_correction_type multi-scan
_exptl_absorpt_process_details '(ABSCOR; Higashi, 1995)'
_exptl_crystal_colour colourless
_exptl_crystal_density_diffrn 1.596
_exptl_crystal_density_meas ?
_exptl_crystal_density_method .
_exptl_crystal_description prism
_exptl_crystal_F_000 730
_exptl_crystal_size_max 0.30
_exptl_crystal_size_mid 0.20
_exptl_crystal_size_min 0.17
_refine_diff_density_max 0.327
_refine_diff_density_min -0.419
_refine_ls_extinction_method none
_refine_ls_goodness_of_fit_ref 1.037
_refine_ls_hydrogen_treatment mixed
_refine_ls_matrix_type full
_refine_ls_number_parameters 366
_refine_ls_number_reflns 6882
_refine_ls_number_restraints 3
_refine_ls_restrained_S_all 1.036
_refine_ls_R_factor_all 0.0314
_refine_ls_R_factor_gt 0.0241
_refine_ls_shift/su_max 0.003
_refine_ls_shift/su_mean 0.000
_refine_ls_structure_factor_coef Fsqd
_refine_ls_weighting_details 'calc w = 1/[\s^2^(Fo^2^)+(0.0308P)^2^+0.3646P] where P=(Fo^2^+2Fc^2^)/3'
_refine_ls_weighting_scheme calc
_refine_ls_wR_factor_gt 0.0541
_refine_ls_wR_factor_ref 0.0564
_reflns_number_gt 6062
_reflns_number_total 6882
_reflns_threshold_expression I>2\s(I)
_cod_data_source_file ng6041.cif
_cod_data_source_block I
_cod_database_code 2204205

loop_
_symmetry_equiv_pos_as_xyz
'x, y, z'
'-x, -y, -z'

loop_
_atom_site_label
_atom_site_fract_x
_atom_site_fract_y
_atom_site_fract_z
_atom_site_U_iso_or_equiv
_atom_site_adp_type
_atom_site_calc_flag
_atom_site_refinement_flags
_atom_site_occupancy
_atom_site_type_symbol
Ce 0.602287(12) 0.627898(10) 0.661472(10) 0.03596(5) Uani d . 1 Ce
Zn 0.68544(3) 0.94677(2) 0.88910(2) 0.04858(8) Uani d . 1 Zn
O1 0.6557(2) 0.84467(17) 0.98916(16) 0.0638(5) Uani d . 1 O
O2 0.6600(2) 0.69150(17) 0.86784(14) 0.0618(5) Uani d . 1 O
O3 0.5294(2) 0.96707(17) 0.78120(18) 0.0682(5) Uani d . 1 O
O4 0.4977(2) 0.78864(18) 0.68588(19) 0.0711(6) Uani d . 1 O
O5 0.83278(18) 0.96538(17) 0.83236(17) 0.0637(5) Uani d . 1 O
O6 0.78266(17) 0.80079(15) 0.70150(16) 0.0570(4) Uani d . 1 O
O7 0.38707(17) 0.54265(17) 0.69387(14) 0.0554(4) Uani d . 1 O
O8 0.37570(14) 0.50382(14) 0.51217(13) 0.0423(3) Uani d . 1 O
O9 0.59969(16) 0.42511(15) 0.70281(14) 0.0484(4) Uani d . 1 O
O10 0.79216(16) 0.54774(16) 0.75284(15) 0.0532(4) Uani d . 1 O
O11 0.5755(2) 0.72205(18) 0.48520(16) 0.0654(5) Uani d D 1 O
N1 0.7484(2) 1.10464(17) 1.00873(17) 0.0490(5) Uani d . 1 N
C1 0.8739(3) 1.1606(2) 1.0515(3) 0.0654(8) Uani d . 1 C
H1 0.9335 1.1290 1.0257 0.079 Uiso calc R 1 H
C2 0.9180(4) 1.2652(3) 1.1339(3) 0.0873(11) Uani d . 1 C
H2 1.0062 1.3035 1.1633 0.105 Uiso calc R 1 H
C3 0.8296(4) 1.3107(3) 1.1709(3) 0.0839(11) Uani d . 1 C
H3 0.8574 1.3806 1.2264 0.101 Uiso calc R 1 H
C4 0.7023(4) 1.2546(3) 1.1273(3) 0.0768(9) Uani d . 1 C
H4 0.6410 1.2849 1.1519 0.092 Uiso calc R 1 H
C5 0.6649(3) 1.1518(3) 1.0459(2) 0.0636(7) Uani d . 1 C
H5 0.5768 1.1133 1.0152 0.076 Uiso calc R 1 H
C6 0.6533(2) 0.7378(2) 0.96173(19) 0.0469(5) Uani d . 1 C
C7 0.6411(3) 0.6651(2) 1.0464(2) 0.0571(6) Uani d . 1 C
C8 0.5991(4) 0.7065(4) 1.1339(3) 0.0843(10) Uani d . 1 C
H8A 0.5883 0.6619 1.1867 0.101 Uiso calc R 1 H
H8B 0.5812 0.7793 1.1410 0.101 Uiso calc R 1 H
C9 0.6717(4) 0.5538(3) 1.0271(3) 0.0821(10) Uani d . 1 C
H9A 0.6527 0.5120 1.0823 0.123 Uiso calc R 1 H
H9B 0.7625 0.5663 1.0351 0.123 Uiso calc R 1 H
H9C 0.6204 0.5091 0.9509 0.123 Uiso calc R 1 H
C10 0.4673(2) 0.8814(2) 0.6977(2) 0.0485(5) Uani d . 1 C
C11 0.3517(3) 0.8957(3) 0.6097(3) 0.0695(8) Uani d . 1 C
C12 0.3371(5) 1.0084(4) 0.6117(6) 0.177(3) Uani d . 1 C
H12A 0.2659 1.0206 0.5587 0.213 Uiso calc R 1 H
H12B 0.3986 1.0716 0.6660 0.213 Uiso calc R 1 H
C13 0.2655(4) 0.7947(4) 0.5321(3) 0.1008(13) Uani d . 1 C
H13A 0.2104 0.8160 0.4685 0.151 Uiso calc R 1 H
H13B 0.2130 0.7535 0.5700 0.151 Uiso calc R 1 H
H13C 0.3140 0.7454 0.5045 0.151 Uiso calc R 1 H
C14 0.8476(2) 0.9023(2) 0.7489(2) 0.0456(5) Uani d . 1 C
C15 0.9524(3) 0.9571(3) 0.7055(3) 0.0667(8) Uani d . 1 C
C16 1.0352(4) 1.0724(4) 0.7690(5) 0.1205(17) Uani d . 1 C
H16A 1.1081 1.0905 0.7418 0.181 Uiso calc R 1 H
H16B 1.0660 1.0734 0.8493 0.181 Uiso calc R 1 H
H16C 0.9862 1.1295 0.7578 0.181 Uiso calc R 1 H
C17 0.9638(5) 0.8980(4) 0.6097(4) 0.1237(19) Uani d . 1 C
H17A 1.0275 0.9305 0.5803 0.148 Uiso calc R 1 H
H17B 0.9081 0.8243 0.5724 0.148 Uiso calc R 1 H
C18 0.3239(2) 0.4951(2) 0.59121(19) 0.0419(5) Uani d . 1 C
C19 0.1848(2) 0.4285(2) 0.5597(2) 0.0517(6) Uani d . 1 C
C20 0.1004(3) 0.4229(3) 0.4554(3) 0.0729(9) Uani d . 1 C
H20A 0.0133 0.3830 0.4358 0.087 Uiso calc R 1 H
H20B 0.1295 0.4590 0.4033 0.087 Uiso calc R 1 H
C21 0.1467(3) 0.3745(4) 0.6455(3) 0.0885(11) Uani d . 1 C
H21A 0.0534 0.3500 0.6230 0.133 Uiso calc R 1 H
H21B 0.1801 0.4299 0.7184 0.133 Uiso calc R 1 H
H21C 0.1814 0.3078 0.6519 0.133 Uiso calc R 1 H
C22 0.7226(2) 0.4483(2) 0.74527(19) 0.0456(5) Uani d . 1 C
C23 0.7854(3) 0.3574(3) 0.7872(2) 0.0599(7) Uani d . 1 C
C24 0.9202(3) 0.3894(4) 0.8396(4) 0.1013(14) Uani d . 1 C
H24A 0.9626 0.3349 0.8662 0.122 Uiso calc R 1 H
H24B 0.9677 0.4654 0.8479 0.122 Uiso calc R 1 H
C25 0.7060(4) 0.2450(3) 0.7710(3) 0.0899(11) Uani d . 1 C
H25A 0.6656 0.2108 0.6902 0.135 Uiso calc R 1 H
H25B 0.6401 0.2501 0.8063 0.135 Uiso calc R 1 H
H25C 0.7582 0.1971 0.8054 0.135 Uiso calc R 1 H
H111 0.584(4) 0.7950(10) 0.493(3) 0.143(19) Uiso d D 1 H
H112 0.525(3) 0.686(2) 0.4188(15) 0.092(12) Uiso d D 1 H

loop_
_atom_site_aniso_label
_atom_site_aniso_U_11
_atom_site_aniso_U_22
_atom_site_aniso_U_33
_atom_site_aniso_U_12
_atom_site_aniso_U_13
_atom_site_aniso_U_23
Ce 0.03895(7) 0.03047(7) 0.03285(7) 0.00357(4) 0.00955(5) 0.00242(4)
Zn 0.05048(16) 0.03740(15) 0.04845(15) 0.00332(12) 0.01294(13) -0.00033(11)
O1 0.0868(14) 0.0467(11) 0.0549(10) 0.0078(10) 0.0288(10) 0.0048(8)
O2 0.0840(14) 0.0586(11) 0.0374(8) 0.0146(10) 0.0172(9) 0.0056(8)
O3 0.0618(12) 0.0505(11) 0.0700(12) 0.0096(9) 0.0009(10) -0.0045(9)
O4 0.0668(12) 0.0556(12) 0.0822(14) 0.0280(10) 0.0113(11) 0.0002(10)
O5 0.0589(11) 0.0498(11) 0.0725(12) -0.0009(9) 0.0280(10) -0.0060(9)
O6 0.0536(10) 0.0443(10) 0.0622(10) -0.0047(8) 0.0210(9) 0.0003(8)
O7 0.0509(10) 0.0639(12) 0.0436(9) 0.0038(8) 0.0188(8) -0.0011(8)
O8 0.0405(8) 0.0427(9) 0.0425(8) 0.0064(7) 0.0183(7) 0.0032(6)
O9 0.0471(9) 0.0447(9) 0.0479(9) 0.0050(7) 0.0112(8) 0.0114(7)
O10 0.0470(9) 0.0479(10) 0.0561(10) 0.0057(8) 0.0080(8) 0.0118(8)
O11 0.0856(15) 0.0451(11) 0.0486(10) 0.0018(10) 0.0055(10) 0.0126(8)
N1 0.0532(12) 0.0382(11) 0.0451(10) 0.0042(9) 0.0100(9) 0.0015(8)
C1 0.0548(15) 0.0508(16) 0.0700(17) 0.0085(12) 0.0007(14) -0.0014(13)
C2 0.071(2) 0.061(2) 0.084(2) -0.0055(16) -0.0173(18) -0.0049(17)
C3 0.110(3) 0.0511(18) 0.0628(18) 0.0150(19) 0.0029(19) -0.0107(14)
C4 0.104(3) 0.0545(18) 0.0679(18) 0.0197(18) 0.0323(19) -0.0035(14)
C5 0.0676(17) 0.0513(16) 0.0644(16) 0.0063(13) 0.0255(14) -0.0029(13)
C6 0.0468(13) 0.0470(13) 0.0361(11) 0.0006(10) 0.0092(10) 0.0018(9)
C7 0.0641(16) 0.0540(15) 0.0434(12) 0.0014(12) 0.0125(12) 0.0099(11)
C8 0.110(3) 0.092(3) 0.0658(19) 0.024(2) 0.0461(19) 0.0291(18)
C9 0.105(3) 0.062(2) 0.072(2) 0.0123(18) 0.0209(19) 0.0241(16)
C10 0.0429(12) 0.0461(14) 0.0536(13) 0.0100(10) 0.0142(11) 0.0076(11)
C11 0.0500(15) 0.068(2) 0.0776(19) 0.0139(14) 0.0041(14) 0.0127(15)
C12 0.114(4) 0.085(3) 0.258(7) 0.026(3) -0.061(4) 0.050(4)
C13 0.069(2) 0.109(3) 0.089(3) 0.022(2) -0.010(2) -0.008(2)
C14 0.0371(11) 0.0410(13) 0.0528(13) 0.0038(9) 0.0104(10) 0.0101(10)
C15 0.0615(17) 0.0502(16) 0.094(2) 0.0049(13) 0.0392(16) 0.0196(15)
C16 0.103(3) 0.072(3) 0.173(5) -0.027(2) 0.072(3) 0.004(3)
C17 0.152(4) 0.090(3) 0.150(4) -0.006(3) 0.117(4) 0.011(3)
C18 0.0420(11) 0.0389(12) 0.0442(11) 0.0103(9) 0.0171(10) 0.0029(9)
C19 0.0429(13) 0.0542(15) 0.0542(14) 0.0042(11) 0.0222(11) 0.0011(11)
C20 0.0409(14) 0.101(3) 0.0698(18) 0.0091(15) 0.0186(14) 0.0123(17)
C21 0.069(2) 0.107(3) 0.075(2) -0.0160(19) 0.0314(18) 0.0163(19)
C22 0.0545(14) 0.0452(13) 0.0356(11) 0.0128(11) 0.0126(10) 0.0091(9)
C23 0.0704(18) 0.0609(17) 0.0547(14) 0.0253(14) 0.0192(14) 0.0220(13)
C24 0.068(2) 0.089(3) 0.144(4) 0.034(2) 0.009(2) 0.047(3)
C25 0.102(3) 0.070(2) 0.112(3) 0.029(2) 0.034(2) 0.053(2)

loop_
_atom_type_symbol
_atom_type_description
_atom_type_scat_dispersion_real
_atom_type_scat_dispersion_imag
_atom_type_scat_source
C C 0.0033 0.0016 'International Tables Vol C Tables 4.2.6.8 and 6.1.1.4'
H H 0.0000 0.0000 'International Tables Vol C Tables 4.2.6.8 and 6.1.1.4'
N N 0.0061 0.0033 'International Tables Vol C Tables 4.2.6.8 and 6.1.1.4'
O O 0.0106 0.0060 'International Tables Vol C Tables 4.2.6.8 and 6.1.1.4'
Zn Zn 0.2839 1.4301 'International Tables Vol C Tables 4.2.6.8 and 6.1.1.4'
Ce Ce -0.2486 2.6331 'International Tables Vol C Tables 4.2.6.8 and 6.1.1.4'

loop_
_geom_angle_atom_site_label_1
_geom_angle_atom_site_label_2
_geom_angle_atom_site_label_3
_geom_angle_site_symmetry_1
_geom_angle_site_symmetry_3
_geom_angle
_geom_angle_publ_flag
O2 Ce O4 . . 76.57(7) yes
O2 Ce O6 . . 79.16(7) yes
O2 Ce O7 . . 78.35(6) yes
O2 Ce O8 . . 128.29(6) yes
O2 Ce O8 . 2_666 148.86(6) yes
O2 Ce O9 . . 84.03(6) yes
O2 Ce O10 . . 72.22(6) yes
O2 Ce O11 . . 137.89(7) yes
O4 Ce O6 . . 77.73(7) yes
O4 Ce O7 . . 72.93(7) yes
O4 Ce O8 . . 86.82(6) yes
O4 Ce O8 . 2_666 134.43(6) yes
O4 Ce O9 . . 141.34(7) yes
O4 Ce O10 . . 144.57(6) yes
O4 Ce O11 . . 70.14(8) yes
O6 Ce O7 . . 146.35(6) yes
O6 Ce O8 . . 144.42(6) yes
O6 Ce O8 . 2_666 101.99(5) yes
O6 Ce O9 . . 131.09(6) yes
O6 Ce O10 . . 80.30(6) yes
O6 Ce O11 . . 69.32(6) yes
O7 Ce O8 . . 49.94(5) yes
O7 Ce O8 . 2_666 110.20(5) yes
O7 Ce O9 . . 70.56(6) yes
O7 Ce O10 . . 115.64(6) yes
O7 Ce O11 . . 114.14(7) yes
O8 Ce O8 . 2_666 66.97(6) yes
O8 Ce O9 . . 79.42(5) yes
O8 Ce O10 . . 125.93(5) yes
O8 Ce O11 . . 75.34(6) yes
O8 Ce O9 2_666 . 71.75(5) yes
O8 Ce O10 2_666 . 77.28(5) yes
O8 Ce O11 2_666 . 67.54(6) yes
O9 Ce O10 . . 50.80(5) yes
O9 Ce O11 . . 137.89(6) yes
O10 Ce O11 . . 126.19(7) yes
O1 Zn O3 . . 115.89(10) yes
O1 Zn O5 . . 124.07(9) yes
O1 Zn N1 . . 98.50(8) yes
O3 Zn O5 . . 112.78(10) yes
O3 Zn N1 . . 101.22(8) yes
O5 Zn N1 . . 97.50(8) yes
C6 O1 Zn . . 120.27(16) ?
C6 O2 Ce . . 158.65(19) ?
C10 O3 Zn . . 115.70(17) ?
C10 O4 Ce . . 167.9(2) ?
C14 O5 Zn . . 129.11(16) ?
C14 O6 Ce . . 155.14(17) ?
C18 O7 Ce . . 96.60(14) ?
C18 O8 Ce . 2_666 139.15(14) ?
C18 O8 Ce . . 92.38(12) ?
Ce O8 Ce 2_666 . 113.03(5) ?
C22 O9 Ce . . 93.76(14) ?
C22 O10 Ce . . 95.03(14) ?
Ce O11 H111 . . 121(3) ?
Ce O11 H112 . . 122(2) ?
H111 O11 H112 . . 110.0(17) ?
C5 N1 C1 . . 118.3(2) ?
C5 N1 Zn . . 120.90(18) ?
C1 N1 Zn . . 120.82(19) ?
N1 C1 C2 . . 121.5(3) ?
N1 C1 H1 . . 119.3 ?
C2 C1 H1 . . 119.3 ?
C3 C2 C1 . . 118.7(3) ?
C3 C2 H2 . . 120.7 ?
C1 C2 H2 . . 120.7 ?
C4 C3 C2 . . 120.0(3) ?
C4 C3 H3 . . 120.0 ?
C2 C3 H3 . . 120.0 ?
C3 C4 C5 . . 118.4(3) ?
C3 C4 H4 . . 120.8 ?
C5 C4 H4 . . 120.8 ?
N1 C5 C4 . . 123.1(3) ?
N1 C5 H5 . . 118.5 ?
C4 C5 H5 . . 118.5 ?
O2 C6 O1 . . 122.8(2) ?
O2 C6 C7 . . 119.1(2) ?
O1 C6 C7 . . 118.1(2) ?
C8 C7 C9 . . 124.8(3) ?
C8 C7 C6 . . 118.3(3) ?
C9 C7 C6 . . 116.9(3) ?
C7 C8 H8A . . 120.0 ?
C7 C8 H8B . . 120.0 ?
H8A C8 H8B . . 120.0 ?
C7 C9 H9A . . 109.5 ?
C7 C9 H9B . . 109.5 ?
H9A C9 H9B . . 109.5 ?
C7 C9 H9C . . 109.5 ?
H9A C9 H9C . . 109.5 ?
H9B C9 H9C . . 109.5 ?
O4 C10 O3 . . 123.1(2) ?
O4 C10 C11 . . 119.5(2) ?
O3 C10 C11 . . 117.4(2) ?
C12 C11 C13 . . 124.8(3) ?
C12 C11 C10 . . 117.6(3) ?
C13 C11 C10 . . 117.6(3) ?
C11 C12 H12A . . 120.0 ?
C11 C12 H12B . . 120.0 ?
H12A C12 H12B . . 120.0 ?
C11 C13 H13A . . 109.5 ?
C11 C13 H13B . . 109.5 ?
H13A C13 H13B . . 109.5 ?
C11 C13 H13C . . 109.5 ?
H13A C13 H13C . . 109.5 ?
H13B C13 H13C . . 109.5 ?
O6 C14 O5 . . 124.9(2) ?
O6 C14 C15 . . 119.2(2) ?
O5 C14 C15 . . 115.9(2) ?
C17 C15 C16 . . 123.6(3) ?
C17 C15 C14 . . 118.2(3) ?
C16 C15 C14 . . 118.1(3) ?
C15 C16 H16A . . 109.5 ?
C15 C16 H16B . . 109.5 ?
H16A C16 H16B . . 109.5 ?
C15 C16 H16C . . 109.5 ?
H16A C16 H16C . . 109.5 ?
H16B C16 H16C . . 109.5 ?
C15 C17 H17A . . 120.0 ?
C15 C17 H17B . . 120.0 ?
H17A C17 H17B . . 120.0 ?
O7 C18 O8 . . 121.1(2) ?
O7 C18 C19 . . 119.4(2) ?
O8 C18 C19 . . 119.5(2) ?
C20 C19 C21 . . 123.2(3) ?
C20 C19 C18 . . 119.5(2) ?
C21 C19 C18 . . 117.3(2) ?
C19 C20 H20A . . 120.0 ?
C19 C20 H20B . . 120.0 ?
H20A C20 H20B . . 120.0 ?
C19 C21 H21A . . 109.5 ?
C19 C21 H21B . . 109.5 ?
H21A C21 H21B . . 109.5 ?
C19 C21 H21C . . 109.5 ?
H21A C21 H21C . . 109.5 ?
H21B C21 H21C . . 109.5 ?
O10 C22 O9 . . 120.4(2) ?
O10 C22 C23 . . 119.7(2) ?
O9 C22 C23 . . 119.9(2) ?
C24 C23 C25 . . 123.9(3) ?
C24 C23 C22 . . 117.7(3) ?
C25 C23 C22 . . 118.4(3) ?
C23 C24 H24A . . 120.0 ?
C23 C24 H24B . . 120.0 ?
H24A C24 H24B . . 120.0 ?
C23 C25 H25A . . 109.5 ?
C23 C25 H25B . . 109.5 ?
H25A C25 H25B . . 109.5 ?
C23 C25 H25C . . 109.5 ?
H25A C25 H25C . . 109.5 ?
H25B C25 H25C . . 109.5 ?

loop_
_geom_bond_atom_site_label_1
_geom_bond_atom_site_label_2
_geom_bond_site_symmetry_2
_geom_bond_distance
_geom_bond_publ_flag
Ce O2 . 2.4183(16) yes
Ce O4 . 2.4614(19) yes
Ce O6 . 2.4474(17) yes
Ce O7 . 2.5674(18) yes
Ce O8 . 2.6385(15) yes
Ce O8 2_666 2.5652(15) yes
Ce O9 . 2.5641(17) yes
Ce O10 . 2.5432(17) yes
Ce O11 . 2.6004(19) yes
Zn O1 . 1.931(2) yes
Zn O3 . 1.956(2) yes
Zn O5 . 1.9409(19) yes
Zn N1 . 2.0658(19) yes
O1 C6 . 1.266(3) ?
O2 C6 . 1.240(3) ?
O3 C10 . 1.257(3) ?
O4 C10 . 1.224(3) ?
O5 C14 . 1.254(3) ?
O6 C14 . 1.236(3) ?
O7 C18 . 1.246(3) ?
O8 C18 . 1.279(3) ?
O8 Ce 2_666 2.5652(15) ?
O9 C22 . 1.268(3) ?
O10 C22 . 1.257(3) ?
O11 H111 . 0.847(10) ?
O11 H112 . 0.844(10) ?
N1 C5 . 1.325(4) ?
N1 C1 . 1.327(3) ?
C1 C2 . 1.386(4) ?
C1 H1 . 0.9300 ?
C2 C3 . 1.362(5) ?
C2 H2 . 0.9300 ?
C3 C4 . 1.345(5) ?
C3 H3 . 0.9300 ?
C4 C5 . 1.370(4) ?
C4 H4 . 0.9300 ?
C5 H5 . 0.9300 ?
C6 C7 . 1.490(4) ?
C7 C8 . 1.362(4) ?
C7 C9 . 1.442(4) ?
C8 H8A . 0.9300 ?
C8 H8B . 0.9300 ?
C9 H9A . 0.9600 ?
C9 H9B . 0.9600 ?
C9 H9C . 0.9600 ?
C10 C11 . 1.495(4) ?
C11 C12 . 1.390(5) ?
C11 C13 . 1.398(5) ?
C12 H12A . 0.9300 ?
C12 H12B . 0.9300 ?
C13 H13A . 0.9600 ?
C13 H13B . 0.9600 ?
C13 H13C . 0.9600 ?
C14 C15 . 1.494(4) ?
C15 C17 . 1.339(5) ?
C15 C16 . 1.452(5) ?
C16 H16A . 0.9600 ?
C16 H16B . 0.9600 ?
C16 H16C . 0.9600 ?
C17 H17A . 0.9300 ?
C17 H17B . 0.9300 ?
C18 C19 . 1.495(3) ?
C19 C20 . 1.354(4) ?
C19 C21 . 1.453(4) ?
C20 H20A . 0.9300 ?
C20 H20B . 0.9300 ?
C21 H21A . 0.9600 ?
C21 H21B . 0.9600 ?
C21 H21C . 0.9600 ?
C22 C23 . 1.495(4) ?
C23 C24 . 1.395(4) ?
C23 C25 . 1.404(5) ?
C24 H24A . 0.9300 ?
C24 H24B . 0.9300 ?
C25 H25A . 0.9600 ?
C25 H25B . 0.9600 ?
C25 H25C . 0.9600 ?

loop_
_geom_hbond_atom_site_label_D
_geom_hbond_atom_site_label_H
_geom_hbond_atom_site_label_A
_geom_hbond_site_symmetry_A
_geom_hbond_distance_DH
_geom_hbond_distance_HA
_geom_hbond_distance_DA
_geom_hbond_angle_DHA
O11 H112 O9 2_666 0.84(2) 1.85(2) 2.666(3) 163.0(3)
